data_7230443
loop_
_publ_author_name
'Du, Xue-Dong'
'Zheng, Weiwei'
'Yi, Xiao-Hong'
'Zhao, Jiong-Peng'
'Wang, Peng'
'Wang, Chong-Chen'

_publ_section_title
;
 General strategy for lanthanide coordination polymers constructed from
 1,1&#x2032;-ferrocenedicarboxylic acid under hydrothermal conditions
;
_journal_issue 18
_journal_name_full CrystEngComm
_journal_page_first 2608
_journal_paper_doi 10.1039/C8CE00233A
_journal_volume 20
_journal_year 2018
_chemical_formula_moiety '0.5(C80 H80 Ce4 Fe6 O32), 0.5(H4 O2)'
_chemical_formula_sum 'C40 H42 Ce2 Fe3 O17'
_chemical_formula_weight 1242.52
_space_group_crystal_system monoclinic
_space_group_IT_number 13
_space_group_name_Hall '-P 2yac'
_space_group_name_H-M_alt 'P 1 2/n 1'
_symmetry_space_group_name_Hall '-P 2yac'
_symmetry_space_group_name_H-M 'P 1 2/n 1'
_atom_sites_solution_hydrogens mixed
_audit_creation_date 2018-03-17
_audit_creation_method
;
Olex2 1.2-beta
(compiled 2016.11.30 svn.r3356 for OlexSys, GUI svn.r5269)
;
_audit_update_record
;
2018-03-27 deposited with the CCDC.
2018-04-10 downloaded from the CCDC.
;
_cell_angle_alpha 90
_cell_angle_beta 90.4170(10)
_cell_angle_gamma 90
_cell_formula_units_Z 2
_cell_length_a 11.3229(11)
_cell_length_b 10.4130(9)
_cell_length_c 17.3743(15)
_cell_measurement_reflns_used 3115
_cell_measurement_temperature 298(2)
_cell_measurement_theta_max 26.511
_cell_measurement_theta_min 2.28
_cell_volume 2048.5(3)
_computing_cell_refinement 'Bruker SMART'
_computing_data_collection 'Bruker SMART'
_computing_data_reduction 'Bruker SMART'
_computing_molecular_graphics 'Olex2 (Dolomanov et al., 2009)'
_computing_publication_material 'Olex2 (Dolomanov et al., 2009)'
_computing_structure_refinement 'SHELXL-97 (Sheldrick, 1997)'
_computing_structure_solution 'SHELXS-97 (Sheldrick, 1990)'
_diffrn_ambient_temperature 298.15
_diffrn_measured_fraction_theta_full 0.993
_diffrn_measured_fraction_theta_max 0.980
_diffrn_measurement_device_type 'CCD area detector'
_diffrn_measurement_method 'phi and omega scans'
_diffrn_radiation_type MoK\a
_diffrn_radiation_wavelength 0.71073
_diffrn_reflns_av_R_equivalents 0.0621
_diffrn_reflns_av_unetI/netI 0.0860
_diffrn_reflns_Laue_measured_fraction_full 0.993
_diffrn_reflns_Laue_measured_fraction_max 0.980
_diffrn_reflns_limit_h_max 14
_diffrn_reflns_limit_h_min -14
_diffrn_reflns_limit_k_max 13
_diffrn_reflns_limit_k_min -13
_diffrn_reflns_limit_l_max 15
_diffrn_reflns_limit_l_min -22
_diffrn_reflns_number 12774
_diffrn_reflns_point_group_measured_fraction_full 0.993
_diffrn_reflns_point_group_measured_fraction_max 0.980
_diffrn_reflns_theta_full 25.242
_diffrn_reflns_theta_max 28.348
_diffrn_reflns_theta_min 2.280
_exptl_absorpt_coefficient_mu 3.291
_exptl_absorpt_correction_T_max 0.8270
_exptl_absorpt_correction_T_min 0.5590
_exptl_absorpt_correction_type multi-scan
_exptl_absorpt_process_details sadabs
_exptl_crystal_colour red
_exptl_crystal_colour_primary red
_exptl_crystal_density_diffrn 2.014
_exptl_crystal_density_method 'not measured'
_exptl_crystal_description block
_exptl_crystal_F_000 1224
_exptl_crystal_size_max 0.2
_exptl_crystal_size_mid 0.11
_exptl_crystal_size_min 0.06
_refine_diff_density_max 1.675
_refine_diff_density_min -1.228
_refine_diff_density_rms 0.180
_refine_ls_extinction_method none
_refine_ls_goodness_of_fit_ref 0.996
_refine_ls_hydrogen_treatment mixed
_refine_ls_matrix_type full
_refine_ls_number_parameters 307
_refine_ls_number_reflns 5010
_refine_ls_number_restraints 39
_refine_ls_restrained_S_all 0.995
_refine_ls_R_factor_all 0.0787
_refine_ls_R_factor_gt 0.0462
_refine_ls_shift/su_max 0.001
_refine_ls_shift/su_mean 0.000
_refine_ls_structure_factor_coef Fsqd
_refine_ls_weighting_details 'w=1/[\s^2^(Fo^2^)+(0.0448P)^2^] where P=(Fo^2^+2Fc^2^)/3'
_refine_ls_weighting_scheme calc
_refine_ls_wR_factor_gt 0.0966
_refine_ls_wR_factor_ref 0.1118
_reflns_Friedel_coverage 0.000
_reflns_number_gt 3384
_reflns_number_total 5010
_reflns_threshold_expression 'I > 2\s(I)'
_cod_data_source_file c8ce00233a2.cif
_cod_data_source_block 160125f
_cod_depositor_comments 'Adding full bibliography for 7230440--7230465.cif.'
_cod_database_code 7230443
_shelx_space_group_comment
;
The symmetry employed for this shelxl refinement is uniquely defined
by the following loop, which should always be used as a source of
symmetry information in preference to the above space-group names.
They are only intended as comments.
;
_shelx_estimated_absorpt_t_max 0.827
_shelx_estimated_absorpt_t_min 0.559
_olex2_refinement_description
;
1. Fixed Uiso
 At 1.2 times of:
  All C(H) groups, All C(H,H) groups
 At 1.5 times of:
  All C(H,H,H) groups, All O(H,H) groups
2. Restrained distances
 C19-C20
 1.53 with sigma of 0.02
 O7-H7B
 0.85 with sigma of 0.01
 O7-H7A
 0.85 with sigma of 0.01
 H8A-H9B_$1
 2.1 with sigma of 0.02
 C19A-H7B
 1.937175 with sigma of 0.02
 Ce1-H7B
 3.126523 with sigma of 0.02
 C19-H7A
 1.929865 with sigma of 0.02
 Ce1-H7A
 3.05106 with sigma of 0.02
 C19A-O7 \\sim O7-C19
 with sigma of 0.001
3. Uiso/Uaniso restraints and constraints
C19A \\sim C19 \\sim C20A \\sim C20: within 2A with sigma of 0.01 and sigma for
terminal atoms of 0.01
Uanis(C19A) = Uanis(C19)
4. Others
 Sof(H7B)=Sof(C19A)=Sof(H19A)=Sof(H19B)=Sof(C20A)=Sof(H20A)=Sof(H20B)=
 Sof(H20C)=1-FVAR(1)
 Sof(H7A)=Sof(C19)=Sof(H19C)=Sof(H19D)=Sof(C20)=Sof(H20D)=Sof(H20E)=Sof(H20F)=
 FVAR(1)
 Fixed Sof: H9A(0.5) H9B(0.5)
5.a Free rotating group:
 O9(H9A,H9B)
5.b Rotating group:
 O8(H8A,H8B)
5.c Secondary CH2 refined with riding coordinates:
 C19(H19C,H19D), C19A(H19A,H19B)
5.d Aromatic/amide H refined with riding coordinates:
 C3(H3), C4(H4), C5(H5), C6(H6), C9(H9), C10(H10), C11(H11), C12(H12),
 C15(H15), C16(H16), C17(H17), C18(H18)
5.e Idealised Me refined as rotating group:
 C20(H20D,H20E,H20F), C20A(H20A,H20B,H20C)
;
_shelx_shelxl_version_number 2014/7
_olex2_submission_special_instructions 'No special instructions were received'

loop_
_space_group_symop_operation_xyz
'x, y, z'
'-x+1/2, y, -z+1/2'
'-x, -y, -z'
'x-1/2, -y, z-1/2'

loop_
_atom_site_label
_atom_site_type_symbol
_atom_site_fract_x
_atom_site_fract_y
_atom_site_fract_z
_atom_site_U_iso_or_equiv
_atom_site_adp_type
_atom_site_occupancy
_atom_site_site_symmetry_order
_atom_site_calc_flag
_atom_site_refinement_flags_posn
_atom_site_refinement_flags_adp
_atom_site_refinement_flags_occupancy
_atom_site_disorder_assembly
_atom_site_disorder_group
Ce1 Ce 0.43874(3) 0.47208(3) 0.38325(2) 0.02129(11) Uani 1 1 d D . . . .
Fe1 Fe 0.51014(7) 0.22395(8) 0.09799(5) 0.0243(2) Uani 1 1 d . . . . .
Fe2 Fe 0.5000 0.0000 0.5000 0.0267(3) Uani 1 2 d S T P . .
O1 O 0.2866(4) 0.4844(4) 0.1343(2) 0.0315(10) Uani 1 1 d . . . . .
O2 O 0.2212(3) 0.3872(4) 0.0298(2) 0.0262(9) Uani 1 1 d . . . . .
O3 O 0.3766(4) 0.2833(4) 0.3042(2) 0.0393(11) Uani 1 1 d . . . . .
O4 O 0.5648(4) 0.3311(4) 0.2964(2) 0.0347(10) Uani 1 1 d . . . . .
O5 O 0.5465(4) 0.3580(4) 0.4856(2) 0.0293(9) Uani 1 1 d . . . . .
O6 O 0.6144(4) 0.3004(4) 0.5991(2) 0.0431(12) Uani 1 1 d . . . . .
O7 O 0.4169(4) 0.5731(4) 0.2523(2) 0.0371(11) Uani 1 1 d D . . . .
H7B H 0.377(15) 0.546(9) 0.214(4) 0.056 Uiso 0.352(13) 1 d DR . . A 2
H7A H 0.386(10) 0.530(3) 0.215(2) 0.056 Uiso 0.648(13) 1 d DR . . A 1
O8 O 0.6407(4) 0.5812(4) 0.3809(2) 0.0361(11) Uani 1 1 d . . . . .
H8A H 0.6929 0.5395 0.3500 0.054 Uiso 1 1 d DGR . . . .
H8B H 0.6743 0.5847 0.4286 0.054 Uiso 1 1 d GR . . . .
C1 C 0.3068(5) 0.4191(5) 0.0740(3) 0.0230(12) Uani 1 1 d . . . . .
C2 C 0.4272(5) 0.3808(5) 0.0551(3) 0.0228(12) Uani 1 1 d . . . . .
C3 C 0.4598(6) 0.2966(6) -0.0062(3) 0.0303(14) Uani 1 1 d . . . . .
H3 H 0.4088 0.2582 -0.0415 0.036 Uiso 1 1 calc R . . . .
C4 C 0.5840(6) 0.2824(6) -0.0032(3) 0.0327(15) Uani 1 1 d . . . . .
H4 H 0.6287 0.2327 -0.0366 0.039 Uiso 1 1 calc R . . . .
C5 C 0.6291(6) 0.3563(6) 0.0590(4) 0.0339(15) Uani 1 1 d . . . . .
H5 H 0.7079 0.3632 0.0739 0.041 Uiso 1 1 calc R . . . .
C6 C 0.5322(5) 0.4173(6) 0.0939(3) 0.0260(13) Uani 1 1 d . . . . .
H6 H 0.5365 0.4727 0.1358 0.031 Uiso 1 1 calc R . . . .
C7 C 0.4747(5) 0.2685(6) 0.2729(3) 0.0266(13) Uani 1 1 d . . . . .
C8 C 0.4883(5) 0.1737(5) 0.2099(3) 0.0255(13) Uani 1 1 d . . . . .
C9 C 0.3934(5) 0.1241(6) 0.1648(3) 0.0302(14) Uani 1 1 d . . . . .
H9 H 0.3135 0.1416 0.1712 0.036 Uiso 1 1 calc R . . . .
C10 C 0.4436(6) 0.0427(5) 0.1082(4) 0.0327(15) Uani 1 1 d . . . . .
H10 H 0.4017 -0.0020 0.0705 0.039 Uiso 1 1 calc R . . . .
C11 C 0.5678(6) 0.0407(6) 0.1183(4) 0.0328(15) Uani 1 1 d . . . . .
H11 H 0.6211 -0.0061 0.0890 0.039 Uiso 1 1 calc R . . . .
C12 C 0.5964(6) 0.1217(6) 0.1804(4) 0.0342(15) Uani 1 1 d . . . . .
H12 H 0.6720 0.1387 0.1991 0.041 Uiso 1 1 calc R . . . .
C13 C 0.5901(5) 0.2751(5) 0.5302(4) 0.0261(13) Uani 1 1 d . . . . .
C14 C 0.6198(5) 0.1447(5) 0.5029(3) 0.0254(13) Uani 1 1 d . . . . .
C15 C 0.6571(6) 0.0421(5) 0.5512(4) 0.0346(15) Uani 1 1 d . . . . .
H15 H 0.6713 0.0480 0.6039 0.041 Uiso 1 1 calc R . . . .
C16 C 0.6690(6) -0.0696(6) 0.5067(5) 0.046(2) Uani 1 1 d . . . . .
H16 H 0.6921 -0.1501 0.5244 0.055 Uiso 1 1 calc R . . . .
C17 C 0.6391(6) -0.0369(6) 0.4295(5) 0.0421(18) Uani 1 1 d . . . . .
H17 H 0.6387 -0.0927 0.3877 0.051 Uiso 1 1 calc R . . . .
C18 C 0.6102(5) 0.0949(6) 0.4272(4) 0.0338(15) Uani 1 1 d . . . . .
H18 H 0.5885 0.1411 0.3835 0.041 Uiso 1 1 calc R . . . .
C19 C 0.4203(19) 0.7086(12) 0.2291(16) 0.110(3) Uani 0.648(13) 1 d D U . A 1
H19C H 0.3710 0.7586 0.2633 0.132 Uiso 0.648(13) 1 calc R . . A 1
H19D H 0.3886 0.7170 0.1773 0.132 Uiso 0.648(13) 1 calc R . . A 1
C19A C 0.454(4) 0.7059(17) 0.238(3) 0.110(3) Uani 0.352(13) 1 d D U . A 2
H19A H 0.5018 0.7087 0.1918 0.132 Uiso 0.352(13) 1 calc R . . A 2
H19B H 0.5022 0.7357 0.2806 0.132 Uiso 0.352(13) 1 calc R . . A 2
C20 C 0.5456(16) 0.7613(15) 0.2314(9) 0.115(4) Uani 0.648(13) 1 d D U . A 1
H20D H 0.5622 0.8043 0.1838 0.173 Uiso 0.648(13) 1 calc GR . . A 1
H20E H 0.6004 0.6918 0.2386 0.173 Uiso 0.648(13) 1 calc GR . . A 1
H20F H 0.5533 0.8209 0.2733 0.173 Uiso 0.648(13) 1 calc GR . . A 1
C20A C 0.345(3) 0.798(3) 0.2276(16) 0.112(5) Uani 0.352(13) 1 d . U . A 2
H20A H 0.3027 0.7752 0.1815 0.168 Uiso 0.352(13) 1 calc GR . . A 2
H20B H 0.3719 0.8849 0.2240 0.168 Uiso 0.352(13) 1 calc GR . . A 2
H20C H 0.2937 0.7892 0.2711 0.168 Uiso 0.352(13) 1 calc GR . . A 2
O9 O 0.7500 0.4745(7) 0.2500 0.0468(18) Uani 1 2 d S T P . .
H9A H 0.6802 0.4528 0.2372 0.070 Uiso 0.5 1 d G . . . .
H9B H 0.7965 0.4115 0.2430 0.070 Uiso 0.5 1 d DG . . . .

loop_
_atom_site_aniso_label
_atom_site_aniso_U_11
_atom_site_aniso_U_22
_atom_site_aniso_U_33
_atom_site_aniso_U_23
_atom_site_aniso_U_13
_atom_site_aniso_U_12
Ce1 0.02242(19) 0.02144(18) 0.01997(17) -0.00055(14) -0.00248(12) -0.00115(14)
Fe1 0.0227(5) 0.0250(4) 0.0251(4) -0.0020(4) -0.0009(3) 0.0020(3)
Fe2 0.0219(7) 0.0198(6) 0.0384(7) -0.0040(5) -0.0034(5) 0.0005(5)
O1 0.025(2) 0.039(2) 0.031(2) -0.006(2) -0.0006(18) 0.0071(19)
O2 0.024(2) 0.029(2) 0.026(2) -0.0027(18) -0.0031(18) 0.0035(17)
O3 0.032(3) 0.046(3) 0.040(3) -0.019(2) 0.007(2) -0.008(2)
O4 0.028(2) 0.044(3) 0.032(2) -0.009(2) -0.0023(19) -0.008(2)
O5 0.030(2) 0.022(2) 0.035(2) 0.0046(19) -0.0051(19) 0.0040(18)
O6 0.069(3) 0.027(2) 0.034(3) -0.005(2) -0.016(2) 0.007(2)
O7 0.052(3) 0.037(2) 0.022(2) 0.001(2) -0.010(2) -0.006(2)
O8 0.035(3) 0.048(3) 0.026(2) -0.004(2) 0.002(2) -0.006(2)
C1 0.028(3) 0.018(3) 0.022(3) 0.002(2) -0.001(2) 0.001(2)
C2 0.028(3) 0.020(3) 0.020(3) 0.003(2) 0.000(2) 0.006(2)
C3 0.033(4) 0.030(3) 0.028(3) 0.003(3) -0.001(3) -0.002(3)
C4 0.035(4) 0.037(4) 0.026(3) 0.001(3) 0.006(3) 0.006(3)
C5 0.024(3) 0.035(4) 0.043(4) 0.004(3) 0.007(3) -0.007(3)
C6 0.027(3) 0.022(3) 0.029(3) 0.002(3) -0.003(3) -0.001(2)
C7 0.030(4) 0.028(3) 0.022(3) 0.001(3) 0.001(3) -0.001(3)
C8 0.030(3) 0.022(3) 0.025(3) -0.003(2) -0.002(3) 0.000(2)
C9 0.029(4) 0.027(3) 0.034(3) -0.004(3) 0.004(3) -0.001(3)
C10 0.045(4) 0.023(3) 0.031(3) -0.003(3) -0.007(3) -0.005(3)
C11 0.037(4) 0.029(3) 0.032(3) -0.001(3) -0.002(3) 0.009(3)
C12 0.029(4) 0.036(4) 0.037(4) 0.003(3) -0.008(3) 0.009(3)
C13 0.019(3) 0.022(3) 0.037(4) -0.001(3) -0.003(3) -0.002(2)
C14 0.025(3) 0.019(3) 0.033(3) 0.001(3) -0.006(3) -0.002(2)
C15 0.032(4) 0.024(3) 0.047(4) 0.003(3) -0.016(3) 0.004(3)
C16 0.021(4) 0.022(3) 0.094(6) -0.003(4) 0.001(4) 0.003(3)
C17 0.039(4) 0.030(4) 0.058(5) -0.013(4) 0.014(4) -0.004(3)
C18 0.036(4) 0.027(3) 0.038(4) -0.005(3) 0.010(3) 0.001(3)
C19 0.184(9) 0.077(6) 0.068(6) 0.038(5) -0.022(7) -0.030(6)
C19A 0.184(9) 0.077(6) 0.068(6) 0.038(5) -0.022(7) -0.030(6)
C20 0.185(10) 0.078(7) 0.083(7) 0.049(6) -0.029(8) -0.055(7)
C20A 0.188(11) 0.075(9) 0.072(8) 0.037(8) -0.021(9) -0.020(9)
O9 0.033(4) 0.058(5) 0.050(4) 0.000 0.007(4) 0.000

loop_
_atom_type_symbol
_atom_type_description
_atom_type_scat_dispersion_real
_atom_type_scat_dispersion_imag
_atom_type_scat_source
C C 0.0033 0.0016 'International Tables Vol C Tables 4.2.6.8 and 6.1.1.4'
H H 0.0000 0.0000 'International Tables Vol C Tables 4.2.6.8 and 6.1.1.4'
Ce Ce -0.2486 2.6331 'International Tables Vol C Tables 4.2.6.8 and 6.1.1.4'
Fe Fe 0.3463 0.8444 'International Tables Vol C Tables 4.2.6.8 and 6.1.1.4'
O O 0.0106 0.0060 'International Tables Vol C Tables 4.2.6.8 and 6.1.1.4'

loop_
_geom_angle_atom_site_label_1
_geom_angle_atom_site_label_2
_geom_angle_atom_site_label_3
_geom_angle
_geom_angle_site_symmetry_1
_geom_angle_site_symmetry_3
O1 Ce1 O5 96.58(12) 2 3_666
O1 Ce1 C1 25.61(14) 2 2
O1 Ce1 C7 95.87(16) 2 .
O1 Ce1 C13 84.58(14) 2 3_666
O2 Ce1 O1 51.19(13) 2 2
O2 Ce1 O4 124.01(13) 2 .
O2 Ce1 O5 77.31(12) 2 3_666
O2 Ce1 O8 144.19(13) 2 .
O2 Ce1 C1 25.65(13) 2 2
O2 Ce1 C7 104.19(14) 2 .
O2 Ce1 C13 85.83(14) 2 3_666
O3 Ce1 O1 72.45(14) . 2
O3 Ce1 O2 81.55(13) . 2
O3 Ce1 O4 51.53(13) . .
O3 Ce1 O5 158.56(13) . 3_666
O3 Ce1 O7 78.82(14) . .
O3 Ce1 O8 126.19(14) . .
O3 Ce1 C1 74.20(14) . 2
O3 Ce1 C7 25.52(14) . .
O3 Ce1 C13 156.93(15) . 3_666
O4 Ce1 O1 121.20(13) . 2
O4 Ce1 O5 142.18(12) . 3_666
O4 Ce1 O8 75.02(14) . .
O4 Ce1 C1 125.26(14) . 2
O4 Ce1 C7 26.19(14) . .
O4 Ce1 C13 148.32(14) . 3_666
O5 Ce1 O1 126.70(13) . 2
O5 Ce1 O2 75.66(13) . 2
O5 Ce1 O3 98.86(14) . .
O5 Ce1 O4 82.68(13) . .
O5 Ce1 O5 72.52(13) . 3_666
O5 Ce1 O6 119.73(14) . 3_666
O5 Ce1 O7 154.38(15) . .
O5 Ce1 O8 77.68(13) . .
O5 Ce1 C1 101.10(15) . 2
O5 Ce1 C1 87.98(13) 3_666 2
O5 Ce1 C7 93.08(15) . .
O5 Ce1 C13 24.27(13) 3_666 3_666
O5 Ce1 C13 96.61(15) . 3_666
O6 Ce1 O1 73.96(15) 3_666 2
O6 Ce1 O2 94.90(14) 3_666 2
O6 Ce1 O3 139.23(15) 3_666 .
O6 Ce1 O4 139.93(15) 3_666 .
O6 Ce1 O5 47.62(12) 3_666 3_666
O6 Ce1 O7 71.82(14) 3_666 .
O6 Ce1 O8 78.08(16) 3_666 .
O6 Ce1 C1 85.21(16) 3_666 2
O6 Ce1 C7 145.45(15) 3_666 .
O6 Ce1 C13 23.35(14) 3_666 3_666
O7 Ce1 O1 77.35(14) . 2
O7 Ce1 O2 128.35(14) . 2
O7 Ce1 O4 75.96(15) . .
O7 Ce1 O5 117.50(13) . 3_666
O7 Ce1 O8 83.21(14) . .
O7 Ce1 C1 102.72(16) . 2
O7 Ce1 C7 73.75(15) . .
O7 Ce1 C13 94.29(15) . 3_666
O8 Ce1 O1 149.75(13) . 2
O8 Ce1 O5 72.14(13) . 3_666
O8 Ce1 C1 159.61(15) . 2
O8 Ce1 C7 100.69(16) . .
O8 Ce1 C13 73.91(15) . 3_666
C1 Ce1 C13 86.11(15) 2 3_666
C7 Ce1 O5 164.85(15) . 3_666
C7 Ce1 C1 99.70(16) . 2
C7 Ce1 C13 167.55(16) . 3_666
C2 Fe1 C3 41.2(2) . .
C2 Fe1 C4 68.6(2) . .
C2 Fe1 C5 68.9(2) . .
C2 Fe1 C6 40.8(2) . .
C2 Fe1 C8 120.1(2) . .
C2 Fe1 C9 108.6(2) . .
C2 Fe1 C10 127.4(3) . .
C2 Fe1 C11 164.3(2) . .
C2 Fe1 C12 154.6(2) . .
C3 Fe1 C4 40.5(2) . .
C3 Fe1 C5 68.7(3) . .
C3 Fe1 C9 120.9(3) . .
C3 Fe1 C10 108.6(3) . .
C3 Fe1 C11 125.8(2) . .
C4 Fe1 C5 40.6(2) . .
C4 Fe1 C9 155.2(3) . .
C4 Fe1 C11 107.1(3) . .
C5 Fe1 C9 163.4(2) . .
C5 Fe1 C11 118.4(3) . .
C6 Fe1 C3 68.5(2) . .
C6 Fe1 C4 67.9(2) . .
C6 Fe1 C5 40.4(2) . .
C6 Fe1 C8 107.8(2) . .
C6 Fe1 C9 127.1(2) . .
C6 Fe1 C10 165.0(2) . .
C6 Fe1 C11 153.1(3) . .
C8 Fe1 C3 155.6(2) . .
C8 Fe1 C4 162.5(3) . .
C8 Fe1 C5 125.2(3) . .
C8 Fe1 C9 40.8(2) . .
C8 Fe1 C10 68.4(2) . .
C8 Fe1 C11 68.7(2) . .
C10 Fe1 C4 120.2(3) . .
C10 Fe1 C5 153.6(3) . .
C10 Fe1 C9 40.7(2) . .
C10 Fe1 C11 40.5(2) . .
C11 Fe1 C9 68.6(2) . .
C12 Fe1 C3 162.0(2) . .
C12 Fe1 C4 124.4(3) . .
C12 Fe1 C5 105.8(3) . .
C12 Fe1 C6 119.1(3) . .
C12 Fe1 C8 41.5(2) . .
C12 Fe1 C9 69.1(3) . .
C12 Fe1 C10 68.3(3) . .
C12 Fe1 C11 40.4(2) . .
C14 Fe2 C14 180.0(2) 3_656 .
C14 Fe2 C15 41.0(2) . .
C14 Fe2 C15 139.0(2) . 3_656
C14 Fe2 C15 139.0(2) 3_656 .
C14 Fe2 C15 41.0(2) 3_656 3_656
C14 Fe2 C16 68.7(2) . .
C14 Fe2 C16 111.3(2) 3_656 .
C14 Fe2 C16 68.7(2) 3_656 3_656
C14 Fe2 C16 111.3(2) . 3_656
C14 Fe2 C17 111.4(2) 3_656 .
C14 Fe2 C17 68.6(2) . .
C14 Fe2 C17 111.4(2) . 3_656
C14 Fe2 C17 68.6(2) 3_656 3_656
C14 Fe2 C18 139.2(2) . 3_656
C14 Fe2 C18 40.8(2) 3_656 3_656
C14 Fe2 C18 40.8(2) . .
C14 Fe2 C18 139.2(2) 3_656 .
C15 Fe2 C15 180.0(3) . 3_656
C15 Fe2 C16 139.7(3) . 3_656
C15 Fe2 C16 40.3(3) 3_656 3_656
C15 Fe2 C16 139.7(3) 3_656 .
C15 Fe2 C16 40.3(3) . .
C15 Fe2 C17 112.0(3) . 3_656
C15 Fe2 C17 68.0(3) 3_656 3_656
C15 Fe2 C17 112.0(3) 3_656 .
C15 Fe2 C17 68.0(3) . .
C15 Fe2 C18 111.8(3) . 3_656
C15 Fe2 C18 68.2(3) . .
C15 Fe2 C18 111.8(3) 3_656 .
C15 Fe2 C18 68.2(3) 3_656 3_656
C16 Fe2 C16 180.0 . 3_656
C17 Fe2 C16 139.3(3) 3_656 .
C17 Fe2 C16 139.3(3) . 3_656
C17 Fe2 C16 40.7(3) 3_656 3_656
C17 Fe2 C16 40.7(3) . .
C17 Fe2 C17 180.0 . 3_656
C18 Fe2 C16 111.6(3) 3_656 .
C18 Fe2 C16 111.6(3) . 3_656
C18 Fe2 C16 68.4(3) . .
C18 Fe2 C16 68.4(3) 3_656 3_656
C18 Fe2 C17 139.5(2) . 3_656
C18 Fe2 C17 139.5(2) 3_656 .
C18 Fe2 C17 40.5(2) 3_656 3_656
C18 Fe2 C17 40.5(2) . .
C18 Fe2 C18 180.0 . 3_656
C1 O1 Ce1 93.4(4) . 2
C1 O2 Ce1 95.4(3) . 2
C7 O3 Ce1 95.1(4) . .
C7 O4 Ce1 91.9(3) . .
Ce1 O5 Ce1 107.48(13) . 3_666
C13 O5 Ce1 165.6(4) . .
C13 O5 Ce1 85.1(3) . 3_666
C13 O6 Ce1 105.6(4) . 3_666
Ce1 O7 H7B 128(2) . .
Ce1 O7 H7A 119.8(17) . .
C19 O7 Ce1 130.3(11) . .
C19 O7 H7A 108.1(17) . .
C19A O7 Ce1 121.4(19) . .
C19A O7 H7B 109.5(19) . .
Ce1 O8 H8A 112.5 . .
Ce1 O8 H8B 111.8 . .
H8A O8 H8B 106.6 . .
O1 C1 Ce1 60.9(3) . 2
O1 C1 O2 119.7(5) . .
O1 C1 C2 120.4(5) . .
O2 C1 Ce1 59.0(3) . 2
O2 C1 C2 120.0(5) . .
C2 C1 Ce1 174.8(4) . 2
C1 C2 Fe1 124.7(4) . .
C3 C2 Fe1 70.0(3) . .
C3 C2 C1 125.6(5) . .
C6 C2 Fe1 69.8(3) . .
C6 C2 C1 127.0(5) . .
C6 C2 C3 107.3(5) . .
Fe1 C3 H3 126.4 . .
C2 C3 Fe1 68.9(3) . .
C2 C3 H3 126.3 . .
C4 C3 Fe1 70.0(4) . .
C4 C3 C2 107.5(6) . .
C4 C3 H3 126.3 . .
Fe1 C4 H4 126.8 . .
C3 C4 Fe1 69.5(3) . .
C3 C4 H4 125.6 . .
C3 C4 C5 108.8(5) . .
C5 C4 Fe1 69.7(3) . .
C5 C4 H4 125.6 . .
Fe1 C5 H5 126.3 . .
C4 C5 Fe1 69.7(3) . .
C4 C5 H5 126.4 . .
C6 C5 Fe1 69.1(3) . .
C6 C5 C4 107.1(6) . .
C6 C5 H5 126.4 . .
Fe1 C6 H6 126.4 . .
C2 C6 Fe1 69.4(3) . .
C2 C6 H6 125.4 . .
C5 C6 Fe1 70.4(3) . .
C5 C6 C2 109.2(5) . .
C5 C6 H6 125.4 . .
O3 C7 Ce1 59.4(3) . .
O3 C7 O4 120.7(5) . .
O3 C7 C8 120.0(5) . .
O4 C7 Ce1 61.9(3) . .
O4 C7 C8 119.3(5) . .
C8 C7 Ce1 173.8(4) . .
C7 C8 Fe1 123.3(4) . .
C9 C8 Fe1 70.3(3) . .
C9 C8 C7 124.5(5) . .
C9 C8 C12 108.0(5) . .
C12 C8 Fe1 69.2(3) . .
C12 C8 C7 127.4(5) . .
Fe1 C9 H9 126.9 . .
C8 C9 Fe1 68.9(3) . .
C8 C9 H9 126.5 . .
C10 C9 Fe1 69.3(3) . .
C10 C9 C8 107.1(5) . .
C10 C9 H9 126.5 . .
Fe1 C10 H10 126.1 . .
C9 C10 Fe1 70.0(3) . .
C9 C10 H10 125.5 . .
C11 C10 Fe1 70.0(4) . .
C11 C10 C9 109.0(6) . .
C11 C10 H10 125.5 . .
Fe1 C11 H11 127.0 . .
C10 C11 Fe1 69.5(3) . .
C10 C11 H11 126.0 . .
C12 C11 Fe1 69.1(3) . .
C12 C11 C10 108.0(6) . .
C12 C11 H11 126.0 . .
Fe1 C12 H12 125.7 . .
C8 C12 Fe1 69.3(3) . .
C8 C12 H12 126.0 . .
C11 C12 Fe1 70.5(4) . .
C11 C12 C8 107.9(6) . .
C11 C12 H12 126.0 . .
O5 C13 Ce1 70.7(3) . 3_666
O5 C13 C14 121.4(5) . .
O6 C13 Ce1 51.1(3) . 3_666
O6 C13 O5 121.7(5) . .
O6 C13 C14 116.8(5) . .
C14 C13 Ce1 167.6(4) . 3_666
C13 C14 Fe2 122.5(4) . .
C15 C14 Fe2 69.6(3) . .
C15 C14 C13 124.6(6) . .
C18 C14 Fe2 70.0(3) . .
C18 C14 C13 128.2(6) . .
C18 C14 C15 107.1(5) . .
Fe2 C15 H15 126.2 . .
C14 C15 Fe2 69.4(3) . .
C14 C15 H15 125.5 . .
C16 C15 Fe2 70.5(4) . .
C16 C15 C14 109.1(6) . .
C16 C15 H15 125.5 . .
Fe2 C16 H16 126.7 . .
C15 C16 Fe2 69.2(4) . .
C15 C16 H16 126.3 . .
C15 C16 C17 107.3(6) . .
C17 C16 Fe2 69.3(4) . .
C17 C16 H16 126.3 . .
Fe2 C17 H17 126.0 . .
C16 C17 Fe2 70.0(4) . .
C16 C17 H17 125.9 . .
C18 C17 Fe2 69.7(3) . .
C18 C17 C16 108.2(6) . .
C18 C17 H17 125.9 . .
Fe2 C18 H18 126.7 . .
C14 C18 Fe2 69.2(3) . .
C14 C18 H18 125.8 . .
C17 C18 Fe2 69.8(4) . .
C17 C18 C14 108.3(6) . .
C17 C18 H18 125.8 . .
O7 C19 H19C 109.3 . .
O7 C19 H19D 109.3 . .
O7 C19 C20 111.5(13) . .
H19C C19 H19D 108.0 . .
C20 C19 H19C 109.3 . .
C20 C19 H19D 109.3 . .
O7 C19A H19A 109.3 . .
O7 C19A H19B 109.3 . .
O7 C19A C20A 112(2) . .
H19A C19A H19B 108.0 . .
C20A C19A H19A 109.3 . .
C20A C19A H19B 109.3 . .
C19 C20 H20D 109.5 . .
C19 C20 H20E 109.5 . .
C19 C20 H20F 109.5 . .
H20D C20 H20E 109.5 . .
H20D C20 H20F 109.5 . .
H20E C20 H20F 109.5 . .
C19A C20A H20A 109.5 . .
C19A C20A H20B 109.5 . .
C19A C20A H20C 109.5 . .
H20A C20A H20B 109.5 . .
H20A C20A H20C 109.5 . .
H20B C20A H20C 109.5 . .
H9A O9 H9B 109.5 . .

loop_
_geom_bond_atom_site_label_1
_geom_bond_atom_site_label_2
_geom_bond_distance
_geom_bond_site_symmetry_2
Ce1 O1 2.571(4) 2
Ce1 O2 2.527(4) 2
Ce1 O3 2.497(4) .
Ce1 O4 2.550(4) .
Ce1 O5 2.889(4) 3_666
Ce1 O5 2.455(4) .
Ce1 O6 2.464(4) 3_666
Ce1 O7 2.518(4) .
Ce1 O8 2.554(4) .
Ce1 C1 2.936(6) 2
Ce1 C7 2.889(6) .
Ce1 C13 3.051(6) 3_666
Fe1 C2 2.024(5) .
Fe1 C3 2.039(6) .
Fe1 C4 2.045(6) .
Fe1 C5 2.046(6) .
Fe1 C6 2.030(6) .
Fe1 C8 2.031(6) .
Fe1 C9 2.049(6) .
Fe1 C10 2.040(6) .
Fe1 C11 2.047(6) .
Fe1 C12 2.029(6) .
Fe2 C14 2.028(6) .
Fe2 C14 2.028(6) 3_656
Fe2 C15 2.031(6) .
Fe2 C15 2.031(6) 3_656
Fe2 C16 2.049(6) 3_656
Fe2 C16 2.049(6) .
Fe2 C17 2.039(6) .
Fe2 C17 2.039(6) 3_656
Fe2 C18 2.039(6) 3_656
Fe2 C18 2.039(6) .
O1 Ce1 2.571(4) 2
O1 C1 1.271(7) .
O2 Ce1 2.527(4) 2
O2 C1 1.276(7) .
O3 C7 1.249(7) .
O4 C7 1.276(7) .
O5 Ce1 2.889(4) 3_666
O5 C13 1.259(7) .
O6 Ce1 2.464(4) 3_666
O6 C13 1.255(7) .
O7 H7B 0.854(10) .
O7 H7A 0.856(10) .
O7 C19 1.467(10) .
O7 C19A 1.467(10) .
O8 H8A 0.9120 .
O8 H8B 0.9106 .
C1 Ce1 2.936(6) 2
C1 C2 1.460(8) .
C2 C3 1.429(7) .
C2 C6 1.414(8) .
C3 H3 0.9300 .
C3 C4 1.414(9) .
C4 H4 0.9300 .
C4 C5 1.419(8) .
C5 H5 0.9300 .
C5 C6 1.409(8) .
C6 H6 0.9300 .
C7 C8 1.483(8) .
C8 C9 1.422(8) .
C8 C12 1.437(8) .
C9 H9 0.9300 .
C9 C10 1.421(8) .
C10 H10 0.9300 .
C10 C11 1.416(9) .
C11 H11 0.9300 .
C11 C12 1.407(8) .
C12 H12 0.9300 .
C13 Ce1 3.051(6) 3_666
C13 C14 1.478(8) .
C14 C15 1.421(8) .
C14 C18 1.417(8) .
C15 H15 0.9300 .
C15 C16 1.404(9) .
C16 H16 0.9300 .
C16 C17 1.423(11) .
C17 H17 0.9300 .
C17 C18 1.411(9) .
C18 H18 0.9300 .
C19 H19C 0.9700 .
C19 H19D 0.9700 .
C19 C20 1.521(16) .
C19A H19A 0.9700 .
C19A H19B 0.9700 .
C19A C20A 1.57(4) .
C20 H20D 0.9600 .
C20 H20E 0.9600 .
C20 H20F 0.9600 .
C20A H20A 0.9600 .
C20A H20B 0.9600 .
C20A H20C 0.9600 .
O9 H9A 0.8503 .
O9 H9B 0.8502 .
